data_4338194
loop_
_publ_author_name
'Bang, Seong-Eun'
'Lee, Dong Woo'
'Ok, Kang Min'

_publ_section_title
;
 Variable Framework Structures and Centricities in Alkali Metal Yttrium
 Selenites, AY(SeO3)2 (A = Na, K, Rb, and Cs).
;
_journal_issue 9
_journal_name_full 'Inorganic chemistry'
_journal_page_first 4756
_journal_page_last 4762
_journal_paper_doi 10.1021/ic500548v
_journal_volume 53
_journal_year 2014
_chemical_formula_sum 'O6 Rb Se2 Y'
_chemical_formula_weight 428.3
_chemical_name_systematic
;
 ?
;
_space_group_IT_number 62
_symmetry_cell_setting orthorhombic
_symmetry_space_group_name_Hall '-P 2ac 2n'
_symmetry_space_group_name_H-M 'P n m a'
_atom_sites_solution_primary direct
_atom_sites_solution_secondary difmap
_cell_angle_alpha 90
_cell_angle_beta 90
_cell_angle_gamma 90
_cell_formula_units_Z 4
_cell_length_a 13.7594(5)
_cell_length_b 5.7457(2)
_cell_length_c 8.7692(3)
_cell_measurement_temperature 298.0(2)
_cell_volume 693.27(4)
_computing_structure_refinement 'SHELXL-97 (Sheldrick, 1997)'
_diffrn_ambient_temperature 298.0(2)
_diffrn_measured_fraction_theta_full 1
_diffrn_measured_fraction_theta_max 1
_diffrn_measurement_device_type 'Bruker SMART Breeze'
_diffrn_measurement_method CCD
_diffrn_radiation_monochromator graphite
_diffrn_radiation_type MoK\a
_diffrn_radiation_wavelength 0.71073
_diffrn_reflns_av_R_equivalents 0.0974
_diffrn_reflns_av_unetI/netI 0.0385
_diffrn_reflns_limit_h_max 18
_diffrn_reflns_limit_h_min -18
_diffrn_reflns_limit_k_max 7
_diffrn_reflns_limit_k_min -7
_diffrn_reflns_limit_l_max 11
_diffrn_reflns_limit_l_min -11
_diffrn_reflns_number 16542
_diffrn_reflns_theta_full 28.3
_diffrn_reflns_theta_max 28.3
_diffrn_reflns_theta_min 2.75
_exptl_absorpt_coefficient_mu 25.857
_exptl_absorpt_correction_T_max 0.75
_exptl_absorpt_correction_T_min 0.69
_exptl_absorpt_correction_type empirical
_exptl_absorpt_process_details
; 
 SADABS(Blessing, 1995) 
;
_exptl_crystal_colour Colorless
_exptl_crystal_density_diffrn 4.103
_exptl_crystal_density_method 'not measured'
_exptl_crystal_description Rod
_exptl_crystal_F_000 768
_exptl_crystal_size_max 0.195
_exptl_crystal_size_mid 0.012
_exptl_crystal_size_min 0.011
_refine_diff_density_max 0.846
_refine_diff_density_min -0.989
_refine_diff_density_rms 0.236
_refine_ls_extinction_coef 0.0039(3)
_refine_ls_extinction_expression Fc^*^=kFc[1+0.001xFc^2^\l^3^/sin(2\q)]^-1/4^
_refine_ls_extinction_method SHELXL
_refine_ls_goodness_of_fit_ref 0.931
_refine_ls_matrix_type full
_refine_ls_number_parameters 56
_refine_ls_number_reflns 945
_refine_ls_number_restraints 0
_refine_ls_restrained_S_all 0.931
_refine_ls_R_factor_all 0.0399
_refine_ls_R_factor_gt 0.0245
_refine_ls_shift/su_max 0
_refine_ls_shift/su_mean 0
_refine_ls_structure_factor_coef Fsqd
_refine_ls_weighting_details 'calc w=1/[\s^2^(Fo^2^)+(0.0240P)^2^+0.0000P] where P=(Fo^2^+2Fc^2^)/3'
_refine_ls_weighting_scheme calc
_refine_ls_wR_factor_gt 0.0498
_refine_ls_wR_factor_ref 0.0531
_reflns_number_gt 720
_reflns_number_total 945
_reflns_threshold_expression >2s\(I)
_cod_data_source_file ic500548v_si_002.cif
_cod_data_source_block RbY(SeO3)2
_cod_depositor_comments
;
The following automatic conversions were performed:

'_symmetry_cell_setting' value 'Orthorhombic' changed to
'orthorhombic' according to
/usr/data/users/saulius/crontab/automatic-downloads/rss-feeds/ACS/lib/dictionaries/cif_core.dic
dictionary named 'cif_core.dic' version 2.4.2 from
2011-04-26.

'_exptl_absorpt_correction_type' value 'EMPIRICAL'
changed to 'empirical' according to
/usr/data/users/saulius/crontab/automatic-downloads/rss-feeds/ACS/lib/dictionaries/cif_core.dic
dictionary named 'cif_core.dic' version 2.4.2 from 2011-04-26.

Automatic conversion script
Id: cif_fix_values 2281 2013-09-26 08:29:07Z andrius 

 Adding full bibliography for 4338193--4338195.cif.
;
_cod_original_sg_symbol_H-M Pnma
_cod_database_code 4338194

loop_
_symmetry_equiv_pos_as_xyz
'x, y, z'
'-x+1/2, -y, z+1/2'
'-x, y+1/2, -z'
'x+1/2, -y+1/2, -z+1/2'
'-x, -y, -z'
'x-1/2, y, -z-1/2'
'x, -y-1/2, z'
'-x-1/2, y-1/2, z-1/2'

loop_
_atom_site_label
_atom_site_type_symbol
_atom_site_fract_x
_atom_site_fract_y
_atom_site_fract_z
_atom_site_U_iso_or_equiv
_atom_site_adp_type
_atom_site_occupancy
_atom_site_symmetry_multiplicity
_atom_site_calc_flag
_atom_site_refinement_flags
Y1 Y 0.39923(4) 0.25 0.68945(6) 0.01362(16) Uani 1 2 d S
Rb1 Rb 0.12699(5) 0.25 0.50819(7) 0.02086(17) Uani 1 2 d S
Se1 Se 0.29736(5) -0.25 0.48222(7) 0.01709(17) Uani 1 2 d S
Se2 Se 0.06250(4) -0.25 0.78429(7) 0.01615(17) Uani 1 2 d S
O1 O 0.2954(2) -0.0220(5) 0.6027(3) 0.0227(7) Uani 1 1 d .
O2 O 0.1812(3) -0.25 0.4156(5) 0.0220(10) Uani 1 2 d S
O3 O 0.0003(2) -0.0214(5) 0.7122(3) 0.0185(7) Uani 1 1 d .
O4 O 0.0255(4) -0.25 0.9665(5) 0.0262(11) Uani 1 2 d S

loop_
_atom_site_aniso_label
_atom_site_aniso_U_11
_atom_site_aniso_U_22
_atom_site_aniso_U_33
_atom_site_aniso_U_23
_atom_site_aniso_U_13
_atom_site_aniso_U_12
Y1 0.0149(3) 0.0117(3) 0.0143(3) 0 -0.0005(2) 0
Rb1 0.0195(3) 0.0179(3) 0.0252(4) 0 -0.0027(2) 0
Se1 0.0159(3) 0.0140(3) 0.0214(3) 0 -0.0008(2) 0
Se2 0.0144(3) 0.0129(3) 0.0212(3) 0 -0.0013(2) 0
O1 0.0242(17) 0.0143(16) 0.0296(18) -0.0063(13) -0.0081(14) -0.0006(13)
O2 0.020(2) 0.020(2) 0.025(3) 0 -0.0113(19) 0
O3 0.0227(16) 0.0123(15) 0.0205(17) 0.0006(12) -0.0024(12) 0.0042(13)
O4 0.034(3) 0.028(3) 0.017(2) 0 -0.004(2) 0

loop_
_atom_type_symbol
_atom_type_description
_atom_type_scat_dispersion_real
_atom_type_scat_dispersion_imag
_atom_type_scat_source
O O 0.0106 0.006 'International Tables Vol C Tables 4.2.6.8 and 6.1.1.4'
Se Se -0.0929 2.2259 'International Tables Vol C Tables 4.2.6.8 and 6.1.1.4'
Rb Rb -0.9393 2.9676 'International Tables Vol C Tables 4.2.6.8 and 6.1.1.4'
Y Y -2.7962 3.5667 'International Tables Vol C Tables 4.2.6.8 and 6.1.1.4'

loop_
_geom_angle_atom_site_label_1
_geom_angle_atom_site_label_2
_geom_angle_atom_site_label_3
_geom_angle
_geom_angle_site_symmetry_1
_geom_angle_site_symmetry_3
O4 Y1 O1 89.92(12) 2_554 .
O4 Y1 O1 89.92(12) 2_554 7_565
O1 Y1 O1 87.99(15) . 7_565
O4 Y1 O3 92.82(12) 2_554 4_556
O1 Y1 O3 177.24(11) . 4_556
O1 Y1 O3 92.32(10) 7_565 4_556
O4 Y1 O3 92.82(12) 2_554 6_657
O1 Y1 O3 92.32(10) . 6_657
O1 Y1 O3 177.24(11) 7_565 6_657
O3 Y1 O3 87.23(14) 4_556 6_657
O4 Y1 O2 178.76(17) 2_554 2
O1 Y1 O2 89.19(12) . 2
O1 Y1 O2 89.19(12) 7_565 2
O3 Y1 O2 88.08(11) 4_556 2
O3 Y1 O2 88.08(11) 6_657 2
O4 Y1 Rb1 130.97(4) 2_554 2_565
O1 Y1 Rb1 132.35(8) . 2_565
O1 Y1 Rb1 71.46(8) 7_565 2_565
O3 Y1 Rb1 45.39(7) 4_556 2_565
O3 Y1 Rb1 106.41(8) 6_657 2_565
O2 Y1 Rb1 49.44(4) 2 2_565
O4 Y1 Rb1 130.97(4) 2_554 2
O1 Y1 Rb1 71.46(8) . 2
O1 Y1 Rb1 132.35(8) 7_565 2
O3 Y1 Rb1 106.41(8) 4_556 2
O3 Y1 Rb1 45.39(7) 6_657 2
O2 Y1 Rb1 49.44(4) 2 2
Rb1 Y1 Rb1 91.099(17) 2_565 2
O4 Y1 Rb1 94.93(12) 2_554 .
O1 Y1 Rb1 44.22(7) . .
O1 Y1 Rb1 44.22(7) 7_565 .
O3 Y1 Rb1 135.68(7) 4_556 .
O3 Y1 Rb1 135.68(7) 6_657 .
O2 Y1 Rb1 83.84(11) 2 .
Rb1 Y1 Rb1 100.881(13) 2_565 .
Rb1 Y1 Rb1 100.881(13) 2 .
O4 Y1 Rb1 102.31(12) 2_554 6_657
O1 Y1 Rb1 134.68(8) . 6_657
O1 Y1 Rb1 134.68(8) 7_565 6_657
O3 Y1 Rb1 44.26(7) 4_556 6_657
O3 Y1 Rb1 44.26(7) 6_657 6_657
O2 Y1 Rb1 78.93(11) 2 6_657
Rb1 Y1 Rb1 67.657(15) 2_565 6_657
Rb1 Y1 Rb1 67.657(15) 2 6_657
Rb1 Y1 Rb1 162.761(18) . 6_657
O1 Rb1 O1 64.83(11) 7_565 .
O1 Rb1 O3 154.96(8) 7_565 5_556
O1 Rb1 O3 115.07(8) . 5_556
O1 Rb1 O3 115.07(8) 7_565 3_556
O1 Rb1 O3 154.96(8) . 3_556
O3 Rb1 O3 53.47(11) 5_556 3_556
O1 Rb1 O3 125.57(8) 7_565 .
O1 Rb1 O3 90.80(8) . .
O3 Rb1 O3 78.97(9) 5_556 .
O3 Rb1 O3 106.57(6) 3_556 .
O1 Rb1 O3 90.80(8) 7_565 7_565
O1 Rb1 O3 125.57(8) . 7_565
O3 Rb1 O3 106.57(6) 5_556 7_565
O3 Rb1 O3 78.97(9) 3_556 7_565
O3 Rb1 O3 63.94(10) . 7_565
O1 Rb1 O2 112.51(10) 7_565 .
O1 Rb1 O2 51.82(10) . .
O3 Rb1 O2 63.31(9) 5_556 .
O3 Rb1 O2 113.01(10) 3_556 .
O3 Rb1 O2 79.01(9) . .
O3 Rb1 O2 142.95(10) 7_565 .
O1 Rb1 O2 51.82(10) 7_565 1_565
O1 Rb1 O2 112.51(10) . 1_565
O3 Rb1 O2 113.01(10) 5_556 1_565
O3 Rb1 O2 63.31(9) 3_556 1_565
O3 Rb1 O2 142.95(10) . 1_565
O3 Rb1 O2 79.01(9) 7_565 1_565
O2 Rb1 O2 138.02(16) . 1_565
O1 Rb1 Se2 140.00(6) 7_565 5_556
O1 Rb1 Se2 140.00(6) . 5_556
O3 Rb1 Se2 26.92(5) 5_556 5_556
O3 Rb1 Se2 26.92(5) 3_556 5_556
O3 Rb1 Se2 90.23(6) . 5_556
O3 Rb1 Se2 90.23(6) 7_565 5_556
O2 Rb1 Se2 89.30(8) . 5_556
O2 Rb1 Se2 89.30(8) 1_565 5_556
O1 Rb1 Se1 26.02(6) 7_565 1_565
O1 Rb1 Se1 86.01(6) . 1_565
O3 Rb1 Se1 133.30(6) 5_556 1_565
O3 Rb1 Se1 89.43(5) 3_556 1_565
O3 Rb1 Se1 145.12(6) . 1_565
O3 Rb1 Se1 90.08(5) 7_565 1_565
O2 Rb1 Se1 123.57(8) . 1_565
O2 Rb1 Se1 26.98(8) 1_565 1_565
Se2 Rb1 Se1 114.007(16) 5_556 1_565
O1 Rb1 Se1 86.01(6) 7_565 .
O1 Rb1 Se1 26.02(6) . .
O3 Rb1 Se1 89.43(5) 5_556 .
O3 Rb1 Se1 133.30(6) 3_556 .
O3 Rb1 Se1 90.08(5) . .
O3 Rb1 Se1 145.12(6) 7_565 .
O2 Rb1 Se1 26.98(8) . .
O2 Rb1 Se1 123.57(8) 1_565 .
Se2 Rb1 Se1 114.007(16) 5_556 .
Se1 Rb1 Se1 101.31(2) 1_565 .
O1 Rb1 Se2 66.77(6) 7_565 1_565
O1 Rb1 Se2 113.78(6) . 1_565
O3 Rb1 Se2 127.73(6) 5_556 1_565
O3 Rb1 Se2 86.70(6) 3_556 1_565
O3 Rb1 Se2 82.93(5) . 1_565
O3 Rb1 Se2 24.33(5) 7_565 1_565
O2 Rb1 Se2 156.34(8) . 1_565
O2 Rb1 Se2 61.73(8) 1_565 1_565
Se2 Rb1 Se2 106.019(17) 5_556 1_565
Se1 Rb1 Se2 66.922(13) 1_565 1_565
Se1 Rb1 Se2 139.38(2) . 1_565
O1 Se1 O1 102.2(2) . 7
O1 Se1 O2 101.56(14) . .
O1 Se1 O2 101.56(14) 7 .
O1 Se1 Rb1 123.59(11) . 1_545
O1 Se1 Rb1 49.42(10) 7 1_545
O2 Se1 Rb1 55.13(5) . 1_545
O1 Se1 Rb1 49.42(10) . .
O1 Se1 Rb1 123.59(11) 7 .
O2 Se1 Rb1 55.13(5) . .
Rb1 Se1 Rb1 101.31(2) 1_545 .
O4 Se2 O3 101.69(14) . 7
O4 Se2 O3 101.69(14) . .
O3 Se2 O3 101.98(19) 7 .
O4 Se2 Rb1 116.85(17) . 5_556
O3 Se2 Rb1 51.45(9) 7 5_556
O3 Se2 Rb1 51.45(9) . 5_556
O4 Se2 Rb1 131.865(12) . 1_545
O3 Se2 Rb1 45.86(10) 7 1_545
O3 Se2 Rb1 117.39(10) . 1_545
Rb1 Se2 Rb1 73.981(17) 5_556 1_545
O4 Se2 Rb1 131.865(12) . .
O3 Se2 Rb1 117.39(10) 7 .
O3 Se2 Rb1 45.86(10) . .
Rb1 Se2 Rb1 73.981(17) 5_556 .
Rb1 Se2 Rb1 96.177(19) 1_545 .
Se1 O1 Y1 137.96(17) . .
Se1 O1 Rb1 104.56(13) . .
Y1 O1 Rb1 103.21(10) . .
Se1 O2 Y1 139.2(3) . 2_554
Se1 O2 Rb1 97.88(9) . .
Y1 O2 Rb1 96.45(9) 2_554 .
Se1 O2 Rb1 97.88(9) . 1_545
Y1 O2 Rb1 96.45(9) 2_554 1_545
Rb1 O2 Rb1 138.02(16) . 1_545
Se2 O3 Y1 134.81(16) . 6_557
Se2 O3 Rb1 101.63(11) . 5_556
Y1 O3 Rb1 101.18(10) 6_557 5_556
Se2 O3 Rb1 109.81(12) . .
Y1 O3 Rb1 103.35(10) 6_557 .
Rb1 O3 Rb1 101.03(9) 5_556 .
Se2 O4 Y1 134.4(3) . 2

loop_
_geom_bond_atom_site_label_1
_geom_bond_atom_site_label_2
_geom_bond_distance
_geom_bond_site_symmetry_2
Y1 O4 2.212(4) 2_554
Y1 O1 2.250(3) .
Y1 O1 2.250(3) 7_565
Y1 O3 2.260(3) 4_556
Y1 O3 2.260(3) 6_657
Y1 O2 2.271(4) 2
Y1 Rb1 4.0244(6) 2_565
Y1 Rb1 4.0244(6) 2
Y1 Rb1 4.0691(9) .
Y1 Rb1 4.1051(9) 6_657
Rb1 O1 2.915(3) 7_565
Rb1 O1 2.915(3) .
Rb1 O3 2.920(3) 5_556
Rb1 O3 2.920(3) 3_556
Rb1 O3 2.945(3) .
Rb1 O3 2.945(3) 7_565
Rb1 O2 3.0770(17) .
Rb1 O2 3.0770(17) 1_565
Rb1 Se2 3.6574(9) 5_556
Rb1 Se1 3.7149(6) 1_565
Rb1 Se1 3.7149(6) .
Rb1 Se2 3.8604(6) 1_565
Se1 O1 1.684(3) .
Se1 O1 1.684(3) 7
Se1 O2 1.702(4) .
Se1 Rb1 3.7149(6) 1_545
Se2 O4 1.677(4) .
Se2 O3 1.691(3) 7
Se2 O3 1.691(3) .
Se2 Rb1 3.6574(9) 5_556
Se2 Rb1 3.8604(6) 1_545
O2 Y1 2.271(4) 2_554
O2 Rb1 3.0770(17) 1_545
O3 Y1 2.260(3) 6_557
O3 Rb1 2.920(3) 5_556
O4 Y1 2.212(4) 2
